data_4302462
loop_
_publ_author_name
'Pampa Mukherjee'
'Michael G. B. Drew'
'Carlos J. G\'omez-Garc\'ia'
'Ashutosh Ghosh'

_publ_section_title
;
The Crucial Role of Polyatomic Anions in Molecular Architecture: Structural
And Magnetic Versatility of Five Nickel(II) Complexes Derived from A
N,N,O-Donor Schiff Base Ligand
;
_journal_name_full 'Inorganic Chemistry'
_journal_page_first 5848
_journal_page_last 5860
_journal_paper_doi 10.1021/ic9001863
_journal_volume 48
_journal_year 2009
_chemical_formula_sum 'C22 H34 N10 Ni2 O4'
_chemical_formula_weight 620.02
_chemical_name_systematic
; 
 ? 
;
_space_group_IT_number 14
_symmetry_cell_setting monoclinic
_symmetry_space_group_name_Hall '-P 2ybc'
_symmetry_space_group_name_H-M 'P 1 21/c 1'
_atom_sites_solution_hydrogens geom
_atom_sites_solution_primary direct
_atom_sites_solution_secondary difmap
_audit_creation_method SHELXL-97
_cell_angle_alpha 90.00
_cell_angle_beta 97.880(4)
_cell_angle_gamma 90.00
_cell_formula_units_Z 2
_cell_length_a 6.8549(3)
_cell_length_b 19.7038(9)
_cell_length_c 10.2237(6)
_cell_measurement_reflns_used 7843
_cell_measurement_temperature 150(2)
_cell_measurement_theta_max 30.00
_cell_measurement_theta_min 2.26
_cell_volume 1367.85(12)
_computing_cell_refinement 'Crysalis, Oxford Diffraction'
_computing_data_collection 'Crysalis, Oxford Diffraction'
_computing_data_reduction 'Crysalis, Oxford Diffraction'
_computing_molecular_graphics PLATON(Spek,2004)
_computing_structure_refinement 'SHELXL-97 (Sheldrick, 1997)'
_computing_structure_solution 'SHELXS-97 (Sheldrick, 1997)'
_diffrn_ambient_temperature 150(2)
_diffrn_measured_fraction_theta_full 0.962
_diffrn_measured_fraction_theta_max 0.962
_diffrn_measurement_device 'Oxford Diffaction X-Calibur System'
_diffrn_measurement_method '321 frames, counting time 10 s.'
_diffrn_radiation_monochromator graphite
_diffrn_radiation_source 'fine-focus sealed tube'
_diffrn_radiation_type MoK\a
_diffrn_radiation_wavelength 0.71073
_diffrn_reflns_av_R_equivalents 0.0416
_diffrn_reflns_av_sigmaI/netI 0.0584
_diffrn_reflns_limit_h_max 9
_diffrn_reflns_limit_h_min -4
_diffrn_reflns_limit_k_max 26
_diffrn_reflns_limit_k_min -27
_diffrn_reflns_limit_l_max 13
_diffrn_reflns_limit_l_min -14
_diffrn_reflns_number 7843
_diffrn_reflns_theta_full 30.00
_diffrn_reflns_theta_max 30.00
_diffrn_reflns_theta_min 2.26
_diffrn_standards_decay_% n/a
_diffrn_standards_interval_count n/a
_diffrn_standards_interval_time n/a
_diffrn_standards_number n/a
_exptl_absorpt_coefficient_mu 1.424
_exptl_absorpt_correction_T_max 1.000
_exptl_absorpt_correction_T_min 0.852
_exptl_absorpt_correction_type empirical
_exptl_absorpt_process_details 'ABSPACK, Oxford Diffraction Ltd'
_exptl_crystal_colour 'deep green'
_exptl_crystal_density_diffrn 1.505
_exptl_crystal_density_method 'not measured'
_exptl_crystal_description plate
_exptl_crystal_F_000 648
_exptl_crystal_size_max 0.22
_exptl_crystal_size_mid 0.16
_exptl_crystal_size_min 0.03
_refine_diff_density_max 1.029
_refine_diff_density_min -0.812
_refine_diff_density_rms 0.107
_refine_ls_extinction_method none
_refine_ls_goodness_of_fit_ref 1.204
_refine_ls_hydrogen_treatment mixed
_refine_ls_matrix_type full
_refine_ls_number_parameters 179
_refine_ls_number_reflns 3840
_refine_ls_number_restraints 2
_refine_ls_restrained_S_all 1.204
_refine_ls_R_factor_all 0.0930
_refine_ls_R_factor_gt 0.0749
_refine_ls_shift/su_max 0.000
_refine_ls_shift/su_mean 0.000
_refine_ls_structure_factor_coef Fsqd
_refine_ls_weighting_details
;
_refine_ls_weighting_details 
  w=1/[\s^2^(Fo^2^)+(0.0423P)^2^+4.7489P] where P=(Fo^2^+2Fc^2^)/3 
;
_refine_ls_weighting_scheme calc
_refine_ls_wR_factor_gt 0.1498
_refine_ls_wR_factor_ref 0.1565
_reflns_number_gt 3207
_reflns_number_total 3840
_reflns_threshold_expression >2sigma(I)
_cod_data_source_file ic9001863_si_001_1.cif
_cod_data_source_block 1
_cod_database_code 4302462

loop_
_symmetry_equiv_pos_as_xyz
'x, y, z'
'-x, y+1/2, -z+1/2'
'-x, -y, -z'
'x, -y-1/2, z-1/2'

loop_
_atom_site_label
_atom_site_type_symbol
_atom_site_fract_x
_atom_site_fract_y
_atom_site_fract_z
_atom_site_U_iso_or_equiv
_atom_site_adp_type
_atom_site_occupancy
_atom_site_symmetry_multiplicity
_atom_site_calc_flag
_atom_site_refinement_flags
_atom_site_disorder_assembly
_atom_site_disorder_group
Ni1 Ni 0.18478(7) 0.46362(3) 0.09340(5) 0.01622(15) Uani 1 1 d . . .
O11 O 0.3231(4) 0.55484(15) 0.1118(3) 0.0205(6) Uani 1 1 d . . .
N19 N 0.2241(5) 0.45115(19) 0.2922(3) 0.0219(8) Uani 1 1 d . . .
N23 N 0.0483(5) 0.36952(19) 0.0449(4) 0.0211(7) Uani 1 1 d . . .
H23 H -0.0796 0.3805 0.0169 0.025 Uiso 1 1 calc R . .
C22 C 0.0366(8) 0.3191(3) 0.1506(5) 0.0344(11) Uani 1 1 d . . .
H22A H 0.1583 0.2934 0.1642 0.041 Uiso 1 1 calc R . .
H22B H -0.0696 0.2877 0.1222 0.041 Uiso 1 1 calc R . .
C21 C 0.0024(8) 0.3502(3) 0.2791(5) 0.0334(11) Uani 1 1 d . . .
H21A H -0.0387 0.3149 0.3355 0.040 Uiso 1 1 calc R . .
H21B H -0.1045 0.3827 0.2624 0.040 Uiso 1 1 calc R . .
C20 C 0.1825(8) 0.3861(3) 0.3524(5) 0.0338(11) Uani 1 1 d . . .
H20A H 0.1614 0.3939 0.4431 0.041 Uiso 1 1 calc R . .
H20B H 0.2964 0.3567 0.3538 0.041 Uiso 1 1 calc R . .
C18 C 0.2605(6) 0.5018(3) 0.3722(4) 0.0250(9) Uani 1 1 d . . .
H18 H 0.2558 0.4924 0.4609 0.030 Uiso 1 1 calc R . .
C17 C 0.3075(6) 0.5710(3) 0.3423(4) 0.0256(10) Uani 1 1 d . . .
C16 C 0.3272(8) 0.6170(3) 0.4489(5) 0.0335(11) Uani 1 1 d . . .
H16 H 0.3053 0.6018 0.5317 0.040 Uiso 1 1 calc R . .
C15 C 0.3776(8) 0.6836(3) 0.4341(5) 0.0380(12) Uani 1 1 d . . .
H15 H 0.3895 0.7130 0.5059 0.046 Uiso 1 1 calc R . .
C14 C 0.4106(7) 0.7066(3) 0.3107(5) 0.0337(11) Uani 1 1 d . . .
H14 H 0.4452 0.7517 0.2998 0.040 Uiso 1 1 calc R . .
C13 C 0.3924(6) 0.6629(3) 0.2041(5) 0.0274(9) Uani 1 1 d . . .
H13 H 0.4152 0.6793 0.1222 0.033 Uiso 1 1 calc R . .
C12 C 0.3405(6) 0.5943(2) 0.2158(4) 0.0195(8) Uani 1 1 d . . .
C231 C 0.1141(7) 0.3346(3) -0.0706(5) 0.0329(11) Uani 1 1 d . . .
H23A H 0.1044 0.3654 -0.1440 0.049 Uiso 1 1 calc R . .
H23B H 0.0320 0.2958 -0.0939 0.049 Uiso 1 1 calc R . .
H23C H 0.2483 0.3202 -0.0483 0.049 Uiso 1 1 calc R . .
N1 N 0.0966(5) 0.49088(19) -0.1040(3) 0.0182(7) Uani 1 1 d . . .
N2 N 0.1802(5) 0.4913(2) -0.1994(3) 0.0206(7) Uani 1 1 d . . .
N3 N 0.2593(6) 0.4933(3) -0.2913(4) 0.0421(12) Uani 1 1 d . . .
O100 O 0.4636(4) 0.41828(17) 0.0823(3) 0.0222(6) Uani 1 1 d D . .
H1 H 0.533(6) 0.435(2) 0.149(3) 0.027 Uiso 1 1 d D . .
H2 H 0.530(7) 0.431(3) 0.023(4) 0.027 Uiso 1 1 d D . .

loop_
_atom_site_aniso_label
_atom_site_aniso_U_11
_atom_site_aniso_U_22
_atom_site_aniso_U_33
_atom_site_aniso_U_23
_atom_site_aniso_U_13
_atom_site_aniso_U_12
Ni1 0.0157(2) 0.0213(3) 0.0121(2) 0.0004(2) 0.00320(16) -0.0017(2)
O11 0.0220(14) 0.0250(16) 0.0148(13) -0.0042(11) 0.0038(11) -0.0054(12)
N19 0.0212(16) 0.028(2) 0.0176(16) 0.0056(14) 0.0050(13) 0.0003(14)
N23 0.0171(16) 0.0206(18) 0.0257(18) 0.0007(15) 0.0033(14) -0.0001(14)
C22 0.038(3) 0.023(2) 0.042(3) 0.006(2) 0.008(2) -0.006(2)
C21 0.037(3) 0.026(3) 0.040(3) 0.013(2) 0.017(2) 0.001(2)
C20 0.044(3) 0.037(3) 0.021(2) 0.010(2) 0.006(2) 0.000(2)
C18 0.025(2) 0.037(3) 0.0141(18) 0.0013(17) 0.0058(15) 0.0021(19)
C17 0.022(2) 0.039(3) 0.0153(19) -0.0053(18) 0.0008(16) 0.0073(19)
C16 0.039(3) 0.042(3) 0.020(2) -0.007(2) 0.0040(19) 0.010(2)
C15 0.046(3) 0.039(3) 0.027(2) -0.016(2) -0.005(2) 0.011(2)
C14 0.032(2) 0.025(2) 0.042(3) -0.010(2) 0.001(2) 0.004(2)
C13 0.022(2) 0.031(2) 0.029(2) -0.0006(19) 0.0043(17) -0.0008(18)
C12 0.0131(17) 0.031(2) 0.0144(18) -0.0042(16) 0.0004(14) 0.0003(16)
C231 0.034(2) 0.027(3) 0.040(3) -0.012(2) 0.009(2) -0.004(2)
N1 0.0186(15) 0.0264(18) 0.0104(14) 0.0011(13) 0.0043(12) 0.0005(14)
N2 0.0177(15) 0.031(2) 0.0131(15) 0.0022(14) 0.0027(13) 0.0041(14)
N3 0.033(2) 0.078(4) 0.0173(18) 0.012(2) 0.0112(17) 0.015(2)
O100 0.0179(14) 0.0326(18) 0.0170(14) 0.0012(13) 0.0059(11) 0.0002(13)

loop_
_atom_type_symbol
_atom_type_description
_atom_type_scat_dispersion_real
_atom_type_scat_dispersion_imag
_atom_type_scat_source
C C 0.0033 0.0016 'International Tables Vol C Tables 4.2.6.8 and 6.1.1.4'
H H 0.0000 0.0000 'International Tables Vol C Tables 4.2.6.8 and 6.1.1.4'
N N 0.0061 0.0033 'International Tables Vol C Tables 4.2.6.8 and 6.1.1.4'
O O 0.0106 0.0060 'International Tables Vol C Tables 4.2.6.8 and 6.1.1.4'
Ni Ni 0.3393 1.1124 'International Tables Vol C Tables 4.2.6.8 and 6.1.1.4'

loop_
_geom_angle_atom_site_label_1
_geom_angle_atom_site_label_2
_geom_angle_atom_site_label_3
_geom_angle
_geom_angle_site_symmetry_1
_geom_angle_site_symmetry_3
_geom_angle_publ_flag
N19 Ni1 O11 91.04(13) . . ?
N19 Ni1 N1 167.73(14) . . ?
O11 Ni1 N1 86.08(13) . . ?
N19 Ni1 N23 97.06(15) . . ?
O11 Ni1 N23 171.54(13) . . ?
N1 Ni1 N23 86.50(14) . . ?
N19 Ni1 O100 90.32(13) . . ?
O11 Ni1 O100 88.01(12) . . ?
N1 Ni1 O100 101.49(12) . . ?
N23 Ni1 O100 89.49(13) . . ?
N19 Ni1 N1 89.82(13) . 3_565 ?
O11 Ni1 N1 92.12(13) . 3_565 ?
N1 Ni1 N1 78.39(13) . 3_565 ?
N23 Ni1 N1 90.36(14) . 3_565 ?
O100 Ni1 N1 179.81(15) . 3_565 ?
C12 O11 Ni1 126.2(3) . . ?
C18 N19 C20 116.2(4) . . ?
C18 N19 Ni1 121.9(3) . . ?
C20 N19 Ni1 121.3(3) . . ?
C22 N23 C231 108.8(4) . . ?
C22 N23 Ni1 119.1(3) . . ?
C231 N23 Ni1 114.8(3) . . ?
C22 N23 H23 104.1 . . ?
C231 N23 H23 104.1 . . ?
Ni1 N23 H23 104.1 . . ?
N23 C22 C21 113.4(4) . . ?
N23 C22 H22A 108.9 . . ?
C21 C22 H22A 108.9 . . ?
N23 C22 H22B 108.9 . . ?
C21 C22 H22B 108.9 . . ?
H22A C22 H22B 107.7 . . ?
C22 C21 C20 114.0(4) . . ?
C22 C21 H21A 108.7 . . ?
C20 C21 H21A 108.7 . . ?
C22 C21 H21B 108.7 . . ?
C20 C21 H21B 108.7 . . ?
H21A C21 H21B 107.6 . . ?
N19 C20 C21 112.9(4) . . ?
N19 C20 H20A 109.0 . . ?
C21 C20 H20A 109.0 . . ?
N19 C20 H20B 109.0 . . ?
C21 C20 H20B 109.0 . . ?
H20A C20 H20B 107.8 . . ?
N19 C18 C17 128.6(4) . . ?
N19 C18 H18 115.7 . . ?
C17 C18 H18 115.7 . . ?
C16 C17 C12 119.0(5) . . ?
C16 C17 C18 116.4(4) . . ?
C12 C17 C18 124.6(4) . . ?
C15 C16 C17 121.9(5) . . ?
C15 C16 H16 119.0 . . ?
C17 C16 H16 119.0 . . ?
C16 C15 C14 119.3(5) . . ?
C16 C15 H15 120.4 . . ?
C14 C15 H15 120.4 . . ?
C13 C14 C15 120.3(5) . . ?
C13 C14 H14 119.8 . . ?
C15 C14 H14 119.8 . . ?
C14 C13 C12 121.9(5) . . ?
C14 C13 H13 119.1 . . ?
C12 C13 H13 119.1 . . ?
O11 C12 C13 119.8(4) . . ?
O11 C12 C17 122.6(4) . . ?
C13 C12 C17 117.6(4) . . ?
N23 C231 H23A 109.5 . . ?
N23 C231 H23B 109.5 . . ?
H23A C231 H23B 109.5 . . ?
N23 C231 H23C 109.5 . . ?
H23A C231 H23C 109.5 . . ?
H23B C231 H23C 109.5 . . ?
N2 N1 Ni1 132.8(3) . . ?
N2 N1 Ni1 125.0(3) . 3_565 ?
Ni1 N1 Ni1 101.61(13) . 3_565 ?
N3 N2 N1 178.4(5) . . ?
Ni1 O100 H1 102(4) . . ?
Ni1 O100 H2 120(4) . . ?
H1 O100 H2 99(5) . . ?

loop_
_geom_bond_atom_site_label_1
_geom_bond_atom_site_label_2
_geom_bond_distance
_geom_bond_site_symmetry_2
_geom_bond_publ_flag
Ni1 N19 2.028(3) . ?
Ni1 O11 2.029(3) . ?
Ni1 N1 2.096(3) . ?
Ni1 N23 2.105(4) . ?
Ni1 O100 2.126(3) . ?
Ni1 N1 2.143(3) 3_565 ?
O11 C12 1.310(5) . ?
N19 C18 1.293(6) . ?
N19 C20 1.467(6) . ?
N23 C22 1.477(6) . ?
N23 C231 1.489(6) . ?
N23 H23 0.9100 . ?
C22 C21 1.496(7) . ?
C22 H22A 0.9700 . ?
C22 H22B 0.9700 . ?
C21 C20 1.527(8) . ?
C21 H21A 0.9700 . ?
C21 H21B 0.9700 . ?
C20 H20A 0.9700 . ?
C20 H20B 0.9700 . ?
C18 C17 1.443(7) . ?
C18 H18 0.9300 . ?
C17 C16 1.410(6) . ?
C17 C12 1.419(6) . ?
C16 C15 1.369(8) . ?
C16 H16 0.9300 . ?
C15 C14 1.388(8) . ?
C15 H15 0.9300 . ?
C14 C13 1.381(7) . ?
C14 H14 0.9300 . ?
C13 C12 1.406(6) . ?
C13 H13 0.9300 . ?
C231 H23A 0.9600 . ?
C231 H23B 0.9600 . ?
C231 H23C 0.9600 . ?
N1 N2 1.197(4) . ?
N1 Ni1 2.143(3) 3_565 ?
N2 N3 1.147(5) . ?
O100 H1 0.843(19) . ?
O100 H2 0.844(19) . ?
